data_7055680
loop_
_publ_author_name
'Ruiz-Herrera, Brenda Lizette'
'Flores-\'Alamo, Marcos'
'Toscano, Rub\'en Alfredo'
'Escudero, Roberto'
'Sosa-Torres, Martha Elena'

_publ_section_title
;
 Adsorption of water induces a reversible structural phase transition and
 colour change in new nickel(ii) macrocyclic complexes forming flexible
 supramolecular networks
;
_journal_issue 9
_journal_name_full 'New J. Chem.'
_journal_page_first 7465
_journal_paper_doi 10.1039/C6NJ01621A
_journal_volume 40
_journal_year 2016
_chemical_formula_moiety 'C34 H44 N9 Ni2 O3, H6 Li N O6, 3(N O3), 2(H2 O)'
_chemical_formula_sum 'C34 H54 Li N13 Ni2 O20'
_chemical_formula_weight 1089.26
_chemical_name_common '1- Ni-tpmc_binuclear complex'
_chemical_name_systematic '[Ni2(tpmc)(?-NO3)](NO3)3 (H2O)2'
_chemical_properties_physical 'Air-sensitive, Hygroscopic'
_space_group_IT_number 14
_symmetry_cell_setting monoclinic
_symmetry_Int_Tables_number 14
_symmetry_space_group_name_Hall '-P 2yn'
_symmetry_space_group_name_H-M 'P 1 21/n 1'
_atom_sites_solution_hydrogens mixed
_audit_conform_dict_location ftp://ftp.iucr.org/pub/cif_core.dic
_audit_conform_dict_name cif_core.dic
_audit_conform_dict_version 2.4.3
_audit_creation_date 2014-10-02T16:23:28-00:00
_audit_creation_method 'WinGX routine CIF_UPDATE'
_audit_update_record
;
2015-06-11 deposited with the CCDC.
2016-06-21 downloaded from the CCDC.
;
_cell_angle_alpha 90
_cell_angle_beta 101.822(6)
_cell_angle_gamma 90
_cell_formula_units_Z 4
_cell_length_a 11.2417(7)
_cell_length_b 18.3142(11)
_cell_length_c 22.6389(13)
_cell_measurement_reflns_used 5577
_cell_measurement_temperature 120(2)
_cell_measurement_theta_max 29.5647
_cell_measurement_theta_min 3.4616
_cell_volume 4562.1(5)
_computing_cell_refinement
;
        CrysAlisPro, Agilent Technologies,
        Version 1.171.36.28 (release 01-02-2013 CrysAlis171 .NET)
        (compiled Feb  1 2013,16:14:44)
;
_computing_data_collection
;
        CrysAlisPro, Agilent Technologies,
        Version 1.171.36.28 (release 01-02-2013 CrysAlis171 .NET)
        (compiled Feb  1 2013,16:14:44)
;
_computing_data_reduction
;
        CrysAlisPro, Agilent Technologies,
        Version 1.171.36.28 (release 01-02-2013 CrysAlis171 .NET)
        (compiled Feb  1 2013,16:14:44)
;
_computing_structure_refinement 'SHELXL-2014 (Sheldrick, 2014)'
_diffrn_ambient_temperature 120(2)
_diffrn_detector_area_resol_mean 10.4685
_diffrn_measured_fraction_theta_full 0.998
_diffrn_measured_fraction_theta_max 0.839
_diffrn_measurement_device_type 'Xcalibur, Atlas, Gemini'
_diffrn_measurement_method '\w scans'
_diffrn_orient_matrix_UB_11 0.0355448
_diffrn_orient_matrix_UB_12 -0.0315202
_diffrn_orient_matrix_UB_13 -0.0020684
_diffrn_orient_matrix_UB_21 -0.0451631
_diffrn_orient_matrix_UB_22 -0.0220945
_diffrn_orient_matrix_UB_23 0.0088315
_diffrn_orient_matrix_UB_31 -0.0291749
_diffrn_orient_matrix_UB_32 -0.0042435
_diffrn_orient_matrix_UB_33 -0.0307081
_diffrn_radiation_monochromator graphite
_diffrn_radiation_type MoK\a
_diffrn_radiation_wavelength 0.71073
_diffrn_reflns_av_R_equivalents 0.0323
_diffrn_reflns_av_unetI/netI 0.0544
_diffrn_reflns_Laue_measured_fraction_full 0.998
_diffrn_reflns_Laue_measured_fraction_max 0.839
_diffrn_reflns_limit_h_max 14
_diffrn_reflns_limit_h_min -11
_diffrn_reflns_limit_k_max 23
_diffrn_reflns_limit_k_min -12
_diffrn_reflns_limit_l_max 31
_diffrn_reflns_limit_l_min -29
_diffrn_reflns_number 23469
_diffrn_reflns_point_group_measured_fraction_full 0.998
_diffrn_reflns_point_group_measured_fraction_max 0.839
_diffrn_reflns_theta_full 25.242
_diffrn_reflns_theta_max 29.565
_diffrn_reflns_theta_min 3.462
_exptl_absorpt_coefficient_mu 0.918
_exptl_absorpt_correction_T_max 0.852
_exptl_absorpt_correction_T_min 0.749
_exptl_absorpt_correction_type analytical
_exptl_absorpt_process_details
;
        CrysAlisPro, Agilent Technologies,
        Version 1.171.36.28 (release 01-02-2013 CrysAlis171 .NET)
        (compiled Feb  1 2013,16:14:44)
Analytical numeric absorption correction using a multifaceted crystal
                        model based on expressions derived by R.C. Clark & J.S.
        (Clark, R. C. & Reid, J. S. (1995). Acta Cryst. A51, 887-897)
;
_exptl_crystal_colour blue
_exptl_crystal_density_diffrn 1.586
_exptl_crystal_description block
_exptl_crystal_F_000 2272
_exptl_crystal_preparation 'gas adsorbent material'
_exptl_crystal_size_max 0.5784
_exptl_crystal_size_mid 0.2012
_exptl_crystal_size_min 0.1881
_refine_diff_density_max 1.979
_refine_diff_density_min -0.912
_refine_diff_density_rms 0.107
_refine_ls_extinction_method none
_refine_ls_goodness_of_fit_ref 1.04
_refine_ls_hydrogen_treatment mixed
_refine_ls_matrix_type full
_refine_ls_number_parameters 655
_refine_ls_number_reflns 10724
_refine_ls_number_restraints 0
_refine_ls_restrained_S_all 1.04
_refine_ls_R_factor_all 0.0825
_refine_ls_R_factor_gt 0.0586
_refine_ls_shift/su_max 0.001
_refine_ls_shift/su_mean 0
_refine_ls_structure_factor_coef Fsqd
_refine_ls_weighting_details 'w=1/[\s^2^(Fo^2^)+(0.0698P)^2^+11.9223P] where P=(Fo^2^+2Fc^2^)/3'
_refine_ls_weighting_scheme calc
_refine_ls_wR_factor_gt 0.147
_refine_ls_wR_factor_ref 0.1661
_reflns_number_gt 8015
_reflns_number_total 10724
_reflns_threshold_expression 'I > 2\s(I)'
_cod_data_source_file c6nj01621a2.cif
_cod_data_source_block compound-1
_cod_depositor_comments 'Adding full bibliography for 7055680--7055681.cif.'
_cod_original_sg_symbol_H-M 'P 21/n'
_cod_database_code 7055680

loop_
_symmetry_equiv_pos_as_xyz
'x, y, z'
'-x+1/2, y+1/2, -z+1/2'
'-x, -y, -z'
'x-1/2, -y-1/2, z-1/2'

loop_
_atom_site_label
_atom_site_type_symbol
_atom_site_fract_x
_atom_site_fract_y
_atom_site_fract_z
_atom_site_U_iso_or_equiv
_atom_site_adp_type
_atom_site_occupancy
_atom_site_calc_flag
C1 C 0.6302(4) 0.3012(2) 0.17451(17) 0.0256(8) Uani 1 d
H1A H 0.6529 0.2508 0.188 0.031 Uiso 1 calc
H1B H 0.5931 0.2996 0.1309 0.031 Uiso 1 calc
C2 C 0.5380(4) 0.3306(2) 0.20903(16) 0.0248(8) Uani 1 d
H2A H 0.4602 0.3042 0.1958 0.03 Uiso 1 calc
H2B H 0.5672 0.3207 0.2526 0.03 Uiso 1 calc
C3 C 0.4835(3) 0.4449(2) 0.25471(16) 0.0238(8) Uani 1 d
H3A H 0.4067 0.4229 0.2611 0.029 Uiso 1 calc
H3B H 0.4685 0.4977 0.2469 0.029 Uiso 1 calc
C4 C 0.5803(3) 0.4363(2) 0.31281(15) 0.0224(7) Uani 1 d
H4A H 0.5609 0.3931 0.3354 0.027 Uiso 1 calc
H4B H 0.6606 0.428 0.3024 0.027 Uiso 1 calc
C5 C 0.5859(3) 0.5043(2) 0.35247(16) 0.0246(8) Uani 1 d
H5A H 0.5457 0.5451 0.3274 0.03 Uiso 1 calc
H5B H 0.5392 0.4948 0.3843 0.03 Uiso 1 calc
C6 C 0.7735(4) 0.4690(2) 0.42327(15) 0.0258(8) Uani 1 d
H6A H 0.7382 0.4212 0.4088 0.031 Uiso 1 calc
H6B H 0.757 0.4772 0.4641 0.031 Uiso 1 calc
C7 C 0.9104(3) 0.4664(2) 0.42762(15) 0.0226(7) Uani 1 d
H7A H 0.9486 0.5089 0.4512 0.027 Uiso 1 calc
H7B H 0.9435 0.4215 0.4493 0.027 Uiso 1 calc
C8 C 0.9189(4) 0.3924(2) 0.34020(15) 0.0235(8) Uani 1 d
H8A H 0.8405 0.3749 0.3483 0.028 Uiso 1 calc
H8B H 0.9831 0.3593 0.3616 0.028 Uiso 1 calc
C9 C 0.9145(3) 0.3857(2) 0.27192(15) 0.0211(7) Uani 1 d
H9A H 0.8964 0.4338 0.2522 0.025 Uiso 1 calc
H9B H 0.994 0.3687 0.2648 0.025 Uiso 1 calc
C10 C 0.8147(4) 0.3307(2) 0.24562(16) 0.0246(8) Uani 1 d
H10A H 0.8532 0.2823 0.2439 0.03 Uiso 1 calc
H10B H 0.7585 0.3265 0.2739 0.03 Uiso 1 calc
C11 C 0.4113(3) 0.4256(2) 0.14932(16) 0.0242(8) Uani 1 d
H11A H 0.3828 0.4763 0.1525 0.029 Uiso 1 calc
H11B H 0.3436 0.3923 0.1526 0.029 Uiso 1 calc
C12 C 0.4443(3) 0.41528(19) 0.08907(15) 0.0210(7) Uani 1 d
C13 C 0.3577(4) 0.3950(2) 0.03817(16) 0.0261(8) Uani 1 d
H13 H 0.2767 0.3841 0.0414 0.031 Uiso 1 calc
C14 C 0.3922(4) 0.3912(2) -0.01672(16) 0.0269(8) Uani 1 d
H14 H 0.3347 0.3779 -0.052 0.032 Uiso 1 calc
C15 C 0.5103(4) 0.4068(2) -0.02029(16) 0.0266(8) Uani 1 d
H15 H 0.5354 0.4047 -0.0579 0.032 Uiso 1 calc
C16 C 0.5918(4) 0.4258(2) 0.03209(15) 0.0235(7) Uani 1 d
H16 H 0.6735 0.4363 0.0299 0.028 Uiso 1 calc
C17 C 0.6979(3) 0.5954(2) 0.41566(16) 0.0258(8) Uani 1 d
H17A H 0.6655 0.583 0.4519 0.031 Uiso 1 calc
H17B H 0.6385 0.6279 0.3899 0.031 Uiso 1 calc
C18 C 0.8169(3) 0.6350(2) 0.43461(15) 0.0221(7) Uani 1 d
C19 C 0.8426(4) 0.6780(2) 0.48616(16) 0.0269(8) Uani 1 d
H19 H 0.7858 0.682 0.5118 0.032 Uiso 1 calc
C20 C 0.9522(4) 0.7149(2) 0.49963(16) 0.0275(8) Uani 1 d
H20 H 0.9712 0.745 0.5344 0.033 Uiso 1 calc
C21 C 1.0334(4) 0.7074(2) 0.46204(16) 0.0247(8) Uani 1 d
H21 H 1.1098 0.7315 0.4709 0.03 Uiso 1 calc
C22 C 1.0019(3) 0.66413(19) 0.41119(15) 0.0204(7) Uani 1 d
H22 H 1.0578 0.6595 0.3851 0.024 Uiso 1 calc
C23 C 1.0699(3) 0.4884(2) 0.36890(16) 0.0231(7) Uani 1 d
H23A H 1.12 0.4437 0.37 0.028 Uiso 1 calc
H23B H 1.1006 0.5162 0.4064 0.028 Uiso 1 calc
C24 C 1.0829(3) 0.5342(2) 0.31508(16) 0.0219(7) Uani 1 d
C25 C 1.1921(4) 0.5380(3) 0.29543(18) 0.0321(9) Uani 1 d
H25 H 1.2585 0.5076 0.3129 0.039 Uiso 1 calc
C26 C 1.2026(4) 0.5864(3) 0.2503(2) 0.0387(11) Uani 1 d
H26 H 1.2765 0.5901 0.2364 0.046 Uiso 1 calc
C27 C 1.1039(4) 0.6297(3) 0.22534(18) 0.0323(9) Uani 1 d
H27 H 1.1097 0.6639 0.1945 0.039 Uiso 1 calc
C28 C 0.9973(3) 0.6225(2) 0.24582(15) 0.0222(7) Uani 1 d
H28 H 0.9292 0.6515 0.2281 0.027 Uiso 1 calc
C29 C 0.8140(4) 0.3351(2) 0.13724(17) 0.0281(8) Uani 1 d
H29A H 0.7599 0.3176 0.0998 0.034 Uiso 1 calc
H29B H 0.8754 0.2968 0.1512 0.034 Uiso 1 calc
C30 C 0.8772(4) 0.4043(2) 0.12396(16) 0.0267(8) Uani 1 d
C31 C 0.9812(4) 0.4028(3) 0.09995(19) 0.0382(10) Uani 1 d
H31 H 1.0189 0.3577 0.0942 0.046 Uiso 1 calc
C32 C 1.0292(4) 0.4678(3) 0.0846(2) 0.0459(12) Uani 1 d
H32 H 1.0996 0.468 0.0675 0.055 Uiso 1 calc
C33 C 0.9739(4) 0.5321(3) 0.09436(19) 0.0382(10) Uani 1 d
H33 H 1.0056 0.5774 0.0843 0.046 Uiso 1 calc
C34 C 0.8711(3) 0.5301(2) 0.11911(16) 0.0261(8) Uani 1 d
H34 H 0.8335 0.5748 0.1262 0.031 Uiso 1 calc
O1 O 0.7471(2) 0.50864(13) 0.24703(10) 0.0162(5) Uani 1 d
O1A O 0.7048(4) 0.2525(3) 0.3565(2) 0.0856(18) Uani 1 d
O2 O 0.6248(2) 0.56800(13) 0.17541(10) 0.0190(5) Uani 1 d
O1W O 0.3687(5) 0.3636(3) 0.3951(2) 0.0789(14) Uani 1 d
H1WA H 0.3961 0.3308 0.4223 0.118 Uiso 1 d
H1WB H 0.3762 0.4067 0.4117 0.118 Uiso 1 d
O3A O 0.6973(5) 0.2909(4) 0.4443(3) 0.108(2) Uani 1 d
O3W O 1.0523(2) 0.79509(15) 0.63746(12) 0.0226(5) Uani 1 d
O4A O 0.3632(5) 0.4977(3) 0.4509(2) 0.0714(13) Uani 1 d
O4W O 0.8151(3) 0.7055(2) 0.68604(19) 0.0498(9) Uani 1 d
O5A O 0.4560(6) 0.6039(5) 0.4752(4) 0.153(3) Uani 1 d
O5W O 0.9686(3) 0.8255(2) 0.75087(13) 0.0351(7) Uani 1 d
O7A O 0.7639(4) 0.8004(3) 0.5705(3) 0.0893(17) Uani 1 d
O9A O 0.8176(3) 0.8881(2) 0.63017(15) 0.0519(9) Uani 1 d
O10A O 0.5963(4) 0.2828(2) 0.64129(18) 0.0609(11) Uani 1 d
O11A O 0.7263(4) 0.2113(3) 0.6951(2) 0.0867(17) Uani 1 d
Ni1 Ni 0.66933(4) 0.45373(2) 0.16860(2) 0.01600(12) Uani 1 d
Ni2 Ni 0.83637(4) 0.55633(2) 0.32619(2) 0.01499(12) Uani 1 d
N1 N 0.7413(3) 0.34770(16) 0.18415(12) 0.0207(6) Uani 1 d
N1A N 0.6665(4) 0.2508(2) 0.4032(2) 0.0407(9) Uani 1 d
N2 N 0.5158(3) 0.41101(16) 0.20015(12) 0.0196(6) Uani 1 d
N3 N 0.7118(3) 0.52759(17) 0.38194(12) 0.0203(6) Uani 1 d
N3A N 0.6884(4) 0.2433(2) 0.6479(2) 0.0476(11) Uani 1 d
N4 N 0.9424(3) 0.46731(16) 0.36674(12) 0.0189(6) Uani 1 d
N4A N 0.7573(3) 0.8667(2) 0.58086(17) 0.0392(9) Uani 1 d
N5 N 0.8228(3) 0.46748(18) 0.13335(12) 0.0207(6) Uani 1 d
N6 N 0.5594(3) 0.42986(17) 0.08592(12) 0.0207(6) Uani 1 d
N7 N 0.8951(3) 0.62831(16) 0.39710(12) 0.0190(6) Uani 1 d
N8 N 0.9867(3) 0.57540(16) 0.29030(12) 0.0185(6) Uani 1 d
N9 N 0.6914(3) 0.56929(19) 0.22795(14) 0.0275(7) Uani 1 d
Li1 Li 0.9006(6) 0.7909(4) 0.6683(3) 0.0307(15) Uani 1 d
O8A O 0.6989(4) 0.9071(4) 0.54375(19) 0.095(2) Uani 1 d
O12A O 0.7375(5) 0.2331(3) 0.6041(3) 0.095(2) Uani 1 d
O2W O 0.4676(6) 0.2429(4) 0.4904(3) 0.112(2) Uani 1 d
H2WA H 0.5363 0.2614 0.5091 0.168 Uiso 1 d
H2WB H 0.4158 0.2435 0.5142 0.168 Uiso 1 d
O2A O 0.6043(6) 0.1994(4) 0.4091(3) 0.124(3) Uani 1 d
O3 O 0.7099(2) 0.62375(13) 0.26437(10) 0.0186(5) Uani 1 d
O03 O 0.2774(5) 0.6120(3) 0.4415(2) 0.100(2) Uani 1 d
N02 N 0.3598(5) 0.5683(4) 0.4529(3) 0.0796(18) Uani 1 d
H3WA H 1.070(8) 0.835(5) 0.651(4) 0.119 Uiso 1 d
H3WB H 1.110(8) 0.772(5) 0.637(4) 0.119 Uiso 1 d
H4WA H 0.790(8) 0.713(5) 0.724(4) 0.119 Uiso 1 d
H4WB H 0.752(8) 0.684(5) 0.659(4) 0.119 Uiso 1 d
H5WA H 0.944(8) 0.816(5) 0.781(4) 0.119 Uiso 1 d
H5WB H 1.042(8) 0.839(5) 0.758(4) 0.119 Uiso 1 d

loop_
_atom_site_aniso_label
_atom_site_aniso_U_11
_atom_site_aniso_U_22
_atom_site_aniso_U_33
_atom_site_aniso_U_23
_atom_site_aniso_U_13
_atom_site_aniso_U_12
C1 0.033(2) 0.0144(17) 0.0257(18) -0.0023(13) -0.0035(15) -0.0014(15)
C2 0.032(2) 0.0145(17) 0.0257(18) 0.0009(13) 0.0003(14) -0.0066(15)
C3 0.0233(18) 0.0255(19) 0.0238(18) -0.0033(14) 0.0079(14) -0.0047(15)
C4 0.0257(18) 0.0226(18) 0.0201(17) 0.0002(13) 0.0071(14) -0.0063(15)
C5 0.0213(18) 0.029(2) 0.0259(18) -0.0063(15) 0.0095(14) -0.0085(16)
C6 0.035(2) 0.028(2) 0.0154(16) 0.0028(14) 0.0070(14) -0.0054(17)
C7 0.033(2) 0.0162(17) 0.0165(16) 0.0018(12) 0.0006(14) -0.0010(15)
C8 0.033(2) 0.0167(17) 0.0195(17) -0.0012(13) 0.0021(14) -0.0005(15)
C9 0.0230(18) 0.0177(17) 0.0211(17) 0.0006(13) 0.0011(13) 0.0047(14)
C10 0.032(2) 0.0155(17) 0.0221(17) 0.0009(13) -0.0039(14) 0.0032(15)
C11 0.0189(17) 0.025(2) 0.0271(18) -0.0008(14) 0.0018(14) -0.0043(15)
C12 0.0239(18) 0.0144(16) 0.0226(17) 0.0004(13) -0.0002(13) 0.0002(14)
C13 0.0242(19) 0.0223(19) 0.0275(19) -0.0010(14) -0.0046(14) 0.0018(15)
C14 0.031(2) 0.0222(19) 0.0223(18) -0.0048(14) -0.0065(15) 0.0023(16)
C15 0.034(2) 0.0248(19) 0.0178(17) -0.0026(14) -0.0011(14) 0.0067(16)
C16 0.0279(19) 0.0198(18) 0.0214(17) -0.0010(13) 0.0018(14) 0.0028(15)
C17 0.0280(19) 0.027(2) 0.0240(18) -0.0103(15) 0.0099(14) -0.0046(16)
C18 0.0278(19) 0.0200(18) 0.0180(16) -0.0018(13) 0.0037(13) 0.0007(15)
C19 0.039(2) 0.0209(19) 0.0214(18) -0.0036(14) 0.0081(15) 0.0002(17)
C20 0.042(2) 0.0164(18) 0.0196(17) -0.0036(13) -0.0035(15) 0.0003(16)
C21 0.0280(19) 0.0170(18) 0.0249(18) 0.0002(13) -0.0043(14) -0.0027(15)
C22 0.0241(18) 0.0153(17) 0.0200(16) 0.0021(12) 0.0004(13) 0.0006(14)
C23 0.0180(17) 0.0237(19) 0.0253(18) 0.0019(14) -0.0010(13) 0.0015(14)
C24 0.0197(17) 0.0217(18) 0.0235(17) -0.0048(13) 0.0026(13) -0.0007(14)
C25 0.0195(19) 0.042(3) 0.035(2) -0.0005(18) 0.0057(15) 0.0025(17)
C26 0.023(2) 0.056(3) 0.040(2) 0.001(2) 0.0129(17) -0.006(2)
C27 0.033(2) 0.037(2) 0.028(2) 0.0057(17) 0.0087(16) -0.0092(19)
C28 0.0225(18) 0.0212(18) 0.0225(17) 0.0012(13) 0.0037(13) -0.0032(15)
C29 0.032(2) 0.025(2) 0.0259(19) -0.0087(15) 0.0025(15) 0.0065(17)
C30 0.0273(19) 0.034(2) 0.0183(17) -0.0039(15) 0.0019(14) 0.0077(17)
C31 0.031(2) 0.051(3) 0.034(2) -0.0060(19) 0.0091(17) 0.014(2)
C32 0.026(2) 0.070(4) 0.047(3) -0.001(2) 0.0191(19) 0.005(2)
C33 0.030(2) 0.051(3) 0.035(2) 0.002(2) 0.0112(17) -0.007(2)
C34 0.0231(19) 0.032(2) 0.0224(18) 0.0011(15) 0.0030(14) 0.0001(16)
O1 0.0174(11) 0.0135(11) 0.0165(11) 0.0005(8) 0.0009(9) 0.0022(9)
O1A 0.051(2) 0.136(5) 0.079(3) 0.041(3) 0.034(2) 0.036(3)
O2 0.0210(12) 0.0178(12) 0.0153(11) -0.0005(9) -0.0031(9) 0.0027(10)
O1W 0.066(3) 0.079(4) 0.089(3) -0.017(3) 0.010(2) -0.030(3)
O3A 0.086(4) 0.102(5) 0.114(4) -0.038(4) -0.034(3) -0.017(3)
O3W 0.0250(13) 0.0181(13) 0.0245(13) -0.0032(10) 0.0046(10) -0.0022(11)
O4A 0.099(4) 0.050(3) 0.080(3) 0.002(2) 0.052(3) 0.002(3)
O4W 0.0341(18) 0.054(2) 0.062(2) -0.0078(18) 0.0113(16) -0.0126(17)
O5A 0.073(4) 0.182(8) 0.192(7) 0.057(6) -0.002(4) -0.049(5)
O5W 0.0254(15) 0.051(2) 0.0301(15) -0.0012(13) 0.0087(12) -0.0092(14)
O7A 0.048(2) 0.073(4) 0.146(5) -0.046(3) 0.018(3) -0.002(2)
O9A 0.050(2) 0.064(3) 0.0443(19) -0.0142(17) 0.0161(16) -0.0031(19)
O10A 0.065(2) 0.059(3) 0.069(2) 0.006(2) 0.040(2) 0.030(2)
O11A 0.074(3) 0.128(5) 0.058(3) -0.021(3) 0.012(2) 0.052(3)
Ni1 0.0179(2) 0.0139(2) 0.0153(2) -0.00123(15) 0.00121(16) -0.00032(17)
Ni2 0.0163(2) 0.0142(2) 0.0141(2) -0.00056(15) 0.00221(15) -0.00089(16)
N1 0.0254(16) 0.0148(14) 0.0192(14) -0.0021(11) -0.0017(11) 0.0023(12)
N1A 0.036(2) 0.030(2) 0.059(3) 0.0055(18) 0.0173(19) -0.0045(17)
N2 0.0204(15) 0.0173(15) 0.0199(14) -0.0018(11) 0.0013(11) -0.0035(12)
N3 0.0223(15) 0.0229(16) 0.0170(14) -0.0021(11) 0.0070(11) -0.0042(13)
N3A 0.044(2) 0.036(2) 0.071(3) -0.009(2) 0.031(2) 0.0011(19)
N4 0.0232(15) 0.0156(14) 0.0170(14) -0.0011(10) 0.0016(11) -0.0001(12)
N4A 0.0272(19) 0.055(3) 0.037(2) 0.0002(18) 0.0114(15) 0.0130(18)
N5 0.0197(15) 0.0247(16) 0.0168(14) -0.0034(11) 0.0020(11) 0.0013(13)
N6 0.0248(15) 0.0191(15) 0.0166(14) -0.0015(11) 0.0009(11) 0.0000(12)
N7 0.0225(15) 0.0148(14) 0.0182(14) -0.0006(10) 0.0006(11) -0.0004(12)
N8 0.0196(14) 0.0178(15) 0.0174(13) -0.0016(11) 0.0025(11) -0.0031(12)
N9 0.0294(17) 0.0251(17) 0.0300(17) 0.0012(13) 0.0108(13) -0.0002(14)
Li1 0.027(3) 0.033(4) 0.031(3) -0.007(3) 0.004(3) -0.001(3)
O8A 0.050(2) 0.180(6) 0.061(3) 0.062(3) 0.028(2) 0.062(3)
O12A 0.124(4) 0.059(3) 0.140(5) 0.028(3) 0.113(4) 0.037(3)
O2W 0.094(4) 0.166(7) 0.078(4) -0.025(4) 0.021(3) -0.070(4)
O2A 0.141(5) 0.089(5) 0.174(6) -0.033(4) 0.101(5) -0.056(4)
O3 0.0205(12) 0.0152(12) 0.0190(11) -0.0035(9) 0.0017(9) 0.0007(10)
O03 0.087(4) 0.117(5) 0.106(4) 0.052(3) 0.040(3) 0.063(4)
N02 0.056(3) 0.105(6) 0.084(4) -0.002(4) 0.029(3) -0.008(4)

loop_
_atom_type_symbol
_atom_type_description
_atom_type_scat_dispersion_real
_atom_type_scat_dispersion_imag
_atom_type_scat_source
C C 0.0033 0.0016 'International Tables Vol C Tables 4.2.6.8 and 6.1.1.4'
H H 0 0 'International Tables Vol C Tables 4.2.6.8 and 6.1.1.4'
O O 0.0106 0.006 'International Tables Vol C Tables 4.2.6.8 and 6.1.1.4'
Ni Ni 0.3393 1.1124 'International Tables Vol C Tables 4.2.6.8 and 6.1.1.4'
N N 0.0061 0.0033 'International Tables Vol C Tables 4.2.6.8 and 6.1.1.4'
Li Li -0.0003 0.0001 'International Tables Vol C Tables 4.2.6.8 and 6.1.1.4'

loop_
_exptl_crystal_face_index_h
_exptl_crystal_face_index_k
_exptl_crystal_face_index_l
_exptl_crystal_face_perp_dist
10 19 -10 0.094
-10 -19 10 0.094
-3 0 -30 0.2696
3 0 30 0.2696
-11 17 12 0.1006
11 -17 -12 0.1006

loop_
_geom_angle_atom_site_label_1
_geom_angle_atom_site_label_2
_geom_angle_atom_site_label_3
_geom_angle
_geom_angle_publ_flag
N1 C1 C2 111.2(3) ?
N1 C1 H1A 109.4 ?
C2 C1 H1A 109.4 ?
N1 C1 H1B 109.4 ?
C2 C1 H1B 109.4 ?
H1A C1 H1B 108 ?
N2 C2 C1 113.0(3) ?
N2 C2 H2A 109 ?
C1 C2 H2A 109 ?
N2 C2 H2B 109 ?
C1 C2 H2B 109 ?
H2A C2 H2B 107.8 ?
N2 C3 C4 114.6(3) ?
N2 C3 H3A 108.6 ?
C4 C3 H3A 108.6 ?
N2 C3 H3B 108.6 ?
C4 C3 H3B 108.6 ?
H3A C3 H3B 107.6 ?
C5 C4 C3 110.8(3) ?
C5 C4 H4A 109.5 ?
C3 C4 H4A 109.5 ?
C5 C4 H4B 109.5 ?
C3 C4 H4B 109.5 ?
H4A C4 H4B 108.1 ?
N3 C5 C4 114.5(3) ?
N3 C5 H5A 108.6 ?
C4 C5 H5A 108.6 ?
N3 C5 H5B 108.6 ?
C4 C5 H5B 108.6 ?
H5A C5 H5B 107.6 ?
N3 C6 C7 113.3(3) ?
N3 C6 H6A 108.9 ?
C7 C6 H6A 108.9 ?
N3 C6 H6B 108.9 ?
C7 C6 H6B 108.9 ?
H6A C6 H6B 107.7 ?
N4 C7 C6 111.8(3) ?
N4 C7 H7A 109.3 ?
C6 C7 H7A 109.3 ?
N4 C7 H7B 109.3 ?
C6 C7 H7B 109.3 ?
H7A C7 H7B 107.9 ?
N4 C8 C9 116.2(3) ?
N4 C8 H8A 108.2 ?
C9 C8 H8A 108.2 ?
N4 C8 H8B 108.2 ?
C9 C8 H8B 108.2 ?
H8A C8 H8B 107.4 ?
C10 C9 C8 108.2(3) ?
C10 C9 H9A 110.1 ?
C8 C9 H9A 110.1 ?
C10 C9 H9B 110.1 ?
C8 C9 H9B 110.1 ?
H9A C9 H9B 108.4 ?
N1 C10 C9 116.3(3) ?
N1 C10 H10A 108.2 ?
C9 C10 H10A 108.2 ?
N1 C10 H10B 108.2 ?
C9 C10 H10B 108.2 ?
H10A C10 H10B 107.4 ?
N2 C11 C12 112.2(3) ?
N2 C11 H11A 109.2 ?
C12 C11 H11A 109.2 ?
N2 C11 H11B 109.2 ?
C12 C11 H11B 109.2 ?
H11A C11 H11B 107.9 ?
N6 C12 C13 121.8(3) ?
N6 C12 C11 116.5(3) ?
C13 C12 C11 121.6(3) ?
C14 C13 C12 118.7(4) ?
C14 C13 H13 120.6 ?
C12 C13 H13 120.6 ?
C15 C14 C13 119.7(3) ?
C15 C14 H14 120.1 ?
C13 C14 H14 120.1 ?
C14 C15 C16 118.6(3) ?
C14 C15 H15 120.7 ?
C16 C15 H15 120.7 ?
N6 C16 C15 122.3(4) ?
N6 C16 H16 118.8 ?
C15 C16 H16 118.8 ?
N3 C17 C18 111.7(3) ?
N3 C17 H17A 109.3 ?
C18 C17 H17A 109.3 ?
N3 C17 H17B 109.3 ?
C18 C17 H17B 109.3 ?
H17A C17 H17B 107.9 ?
N7 C18 C19 122.1(3) ?
N7 C18 C17 115.7(3) ?
C19 C18 C17 122.2(3) ?
C20 C19 C18 119.0(4) ?
C20 C19 H19 120.5 ?
C18 C19 H19 120.5 ?
C21 C20 C19 119.3(3) ?
C21 C20 H20 120.4 ?
C19 C20 H20 120.4 ?
C20 C21 C22 118.8(4) ?
C20 C21 H21 120.6 ?
C22 C21 H21 120.6 ?
N7 C22 C21 122.7(3) ?
N7 C22 H22 118.7 ?
C21 C22 H22 118.7 ?
N4 C23 C24 111.9(3) ?
N4 C23 H23A 109.2 ?
C24 C23 H23A 109.2 ?
N4 C23 H23B 109.2 ?
C24 C23 H23B 109.2 ?
H23A C23 H23B 107.9 ?
N8 C24 C25 121.8(4) ?
N8 C24 C23 116.5(3) ?
C25 C24 C23 121.5(3) ?
C26 C25 C24 119.0(4) ?
C26 C25 H25 120.5 ?
C24 C25 H25 120.5 ?
C25 C26 C27 119.2(4) ?
C25 C26 H26 120.4 ?
C27 C26 H26 120.4 ?
C28 C27 C26 119.2(4) ?
C28 C27 H27 120.4 ?
C26 C27 H27 120.4 ?
N8 C28 C27 121.9(4) ?
N8 C28 H28 119 ?
C27 C28 H28 119 ?
N1 C29 C30 111.2(3) ?
N1 C29 H29A 109.4 ?
C30 C29 H29A 109.4 ?
N1 C29 H29B 109.4 ?
C30 C29 H29B 109.4 ?
H29A C29 H29B 108 ?
N5 C30 C31 121.7(4) ?
N5 C30 C29 116.2(3) ?
C31 C30 C29 122.0(4) ?
C32 C31 C30 119.1(4) ?
C32 C31 H31 120.5 ?
C30 C31 H31 120.5 ?
C33 C32 C31 119.1(4) ?
C33 C32 H32 120.5 ?
C31 C32 H32 120.5 ?
C32 C33 C34 119.2(5) ?
C32 C33 H33 120.4 ?
C34 C33 H33 120.4 ?
N5 C34 C33 122.2(4) ?
N5 C34 H34 118.9 ?
C33 C34 H34 118.9 ?
N9 O1 Ni2 92.43(19) ?
N9 O1 Ni1 92.28(19) ?
Ni2 O1 Ni1 174.92(13) ?
N9 O2 Ni1 89.1(2) ?
H1WA O1W H1WB 109.5 ?
Li1 O3W H3WA 94(6) ?
Li1 O3W H3WB 140(7) ?
H3WA O3W H3WB 112(9) ?
Li1 O4W H4WA 109(6) ?
Li1 O4W H4WB 123(5) ?
H4WA O4W H4WB 110(7) ?
Li1 O5W H5WA 126(7) ?
Li1 O5W H5WB 116(6) ?
H5WA O5W H5WB 114(8) ?
N4A O7A Li1 87.0(4) ?
N4A O9A Li1 102.5(4) ?
N5 Ni1 N6 93.90(12) y
N5 Ni1 O1 91.88(10) y
N6 Ni1 O1 161.37(11) y
N5 Ni1 N1 81.60(12) y
N6 Ni1 N1 95.41(11) y
O1 Ni1 N1 102.96(10) y
N5 Ni1 N2 165.51(12) y
N6 Ni1 N2 81.47(11) y
O1 Ni1 N2 96.82(10) y
N1 Ni1 N2 85.17(12) y
N5 Ni1 O2 97.68(11) y
N6 Ni1 O2 99.49(10) y
O1 Ni1 O2 62.15(9) y
N1 Ni1 O2 165.10(10) y
N2 Ni1 O2 96.63(11) y
N8 Ni2 O1 91.24(10) y
N8 Ni2 N7 92.34(11) y
O1 Ni2 N7 164.19(10) y
N8 Ni2 N4 82.33(12) y
O1 Ni2 N4 100.45(10) y
N7 Ni2 N4 95.29(11) y
N8 Ni2 N3 166.09(11) y
O1 Ni2 N3 98.52(10) y
N7 Ni2 N3 80.95(11) y
N4 Ni2 N3 86.15(12) y
N8 Ni2 O3 97.58(10) y
O1 Ni2 O3 62.69(9) y
N7 Ni2 O3 101.56(10) y
N4 Ni2 O3 163.14(10) y
N3 Ni2 O3 95.71(11) y
C29 N1 C1 112.0(3) ?
C29 N1 C10 110.6(3) ?
C1 N1 C10 107.6(3) ?
C29 N1 Ni1 105.8(2) ?
C1 N1 Ni1 102.8(2) ?
C10 N1 Ni1 117.8(2) ?
O3A N1A O2A 119.0(6) ?
O3A N1A O1A 124.7(6) ?
O2A N1A O1A 115.8(6) ?
C11 N2 C3 106.1(3) ?
C11 N2 C2 111.3(3) ?
C3 N2 C2 111.1(3) ?
C11 N2 Ni1 103.8(2) ?
C3 N2 Ni1 118.2(2) ?
C2 N2 Ni1 106.2(2) ?
C17 N3 C6 111.3(3) ?
C17 N3 C5 106.1(3) ?
C6 N3 C5 110.4(3) ?
C17 N3 Ni2 104.4(2) ?
C6 N3 Ni2 105.7(2) ?
C5 N3 Ni2 118.8(2) ?
O11A N3A O12A 119.7(5) ?
O11A N3A O10A 121.1(4) ?
O12A N3A O10A 119.1(5) ?
C23 N4 C7 112.8(3) ?
C23 N4 C8 110.0(3) ?
C7 N4 C8 107.7(3) ?
C23 N4 Ni2 105.7(2) ?
C7 N4 Ni2 100.9(2) ?
C8 N4 Ni2 119.6(2) ?
O8A N4A O7A 120.9(5) ?
O8A N4A O9A 123.3(5) ?
O7A N4A O9A 115.8(5) ?
O8A N4A Li1 173.4(5) ?
O7A N4A Li1 65.3(3) ?
O9A N4A Li1 50.5(3) ?
C34 N5 C30 118.7(3) ?
C34 N5 Ni1 127.7(3) ?
C30 N5 Ni1 113.6(3) ?
C12 N6 C16 118.9(3) ?
C12 N6 Ni1 113.5(2) ?
C16 N6 Ni1 127.6(3) ?
C18 N7 C22 118.1(3) ?
C18 N7 Ni2 113.6(2) ?
C22 N7 Ni2 128.2(2) ?
C24 N8 C28 118.9(3) ?
C24 N8 Ni2 113.4(2) ?
C28 N8 Ni2 127.7(2) ?
O2 N9 O3 127.1(3) ?
O2 N9 O1 116.4(3) ?
O3 N9 O1 116.4(3) ?
O4W Li1 O3W 127.7(4) y
O4W Li1 O5W 100.2(4) y
O3W Li1 O5W 97.3(3) y
O4W Li1 O9A 125.0(4) y
O3W Li1 O9A 99.5(3) ?
O5W Li1 O9A 99.8(3) ?
O4W Li1 O7A 89.9(3) ?
O3W Li1 O7A 96.1(3) ?
O5W Li1 O7A 152.9(4) ?
O9A Li1 O7A 54.7(2) ?
O4W Li1 N4A 109.1(3) ?
O3W Li1 N4A 98.7(3) ?
O5W Li1 N4A 126.4(4) ?
O9A Li1 N4A 27.06(16) ?
O7A Li1 N4A 27.67(16) ?
O4W Li1 H3WA 146(3) ?
O3W Li1 H3WA 22(3) ?
O5W Li1 H3WA 82(2) ?
O9A Li1 H3WA 87(3) ?
O7A Li1 H3WA 103(2) ?
N4A Li1 H3WA 95(2) ?
H2WA O2W H2WB 109.5 ?
N9 O3 Ni2 88.3(2) ?
O03 N02 O5A 107.2(8) ?
O03 N02 O4A 132.8(7) ?
O5A N02 O4A 119.7(7) ?

loop_
_geom_bond_atom_site_label_1
_geom_bond_atom_site_label_2
_geom_bond_distance
_geom_bond_publ_flag
C1 N1 1.490(5) ?
C1 C2 1.519(6) ?
C1 H1A 0.99 ?
C1 H1B 0.99 ?
C2 N2 1.501(5) ?
C2 H2A 0.99 ?
C2 H2B 0.99 ?
C3 N2 1.492(4) ?
C3 C4 1.534(5) ?
C3 H3A 0.99 ?
C3 H3B 0.99 ?
C4 C5 1.530(5) ?
C4 H4A 0.99 ?
C4 H4B 0.99 ?
C5 N3 1.498(5) ?
C5 H5A 0.99 ?
C5 H5B 0.99 ?
C6 N3 1.497(5) ?
C6 C7 1.523(5) ?
C6 H6A 0.99 ?
C6 H6B 0.99 ?
C7 N4 1.494(4) ?
C7 H7A 0.99 ?
C7 H7B 0.99 ?
C8 N4 1.499(5) ?
C8 C9 1.541(5) ?
C8 H8A 0.99 ?
C8 H8B 0.99 ?
C9 C10 1.535(5) ?
C9 H9A 0.99 ?
C9 H9B 0.99 ?
C10 N1 1.498(4) ?
C10 H10A 0.99 ?
C10 H10B 0.99 ?
C11 N2 1.490(4) ?
C11 C12 1.497(5) ?
C11 H11A 0.99 ?
C11 H11B 0.99 ?
C12 N6 1.337(5) ?
C12 C13 1.397(5) ?
C13 C14 1.377(6) ?
C13 H13 0.95 ?
C14 C15 1.377(6) ?
C14 H14 0.95 ?
C15 C16 1.386(5) ?
C15 H15 0.95 ?
C16 N6 1.344(5) ?
C16 H16 0.95 ?
C17 N3 1.483(5) ?
C17 C18 1.505(5) ?
C17 H17A 0.99 ?
C17 H17B 0.99 ?
C18 N7 1.347(5) ?
C18 C19 1.388(5) ?
C19 C20 1.383(6) ?
C19 H19 0.95 ?
C20 C21 1.377(6) ?
C20 H20 0.95 ?
C21 C22 1.382(5) ?
C21 H21 0.95 ?
C22 N7 1.347(5) ?
C22 H22 0.95 ?
C23 N4 1.475(5) ?
C23 C24 1.512(5) ?
C23 H23A 0.99 ?
C23 H23B 0.99 ?
C24 N8 1.343(5) ?
C24 C25 1.391(5) ?
C25 C26 1.376(6) ?
C25 H25 0.95 ?
C26 C27 1.386(6) ?
C26 H26 0.95 ?
C27 C28 1.377(5) ?
C27 H27 0.95 ?
C28 N8 1.349(4) ?
C28 H28 0.95 ?
C29 N1 1.485(5) ?
C29 C30 1.513(6) ?
C29 H29A 0.99 ?
C29 H29B 0.99 ?
C30 N5 1.346(5) ?
C30 C31 1.387(6) ?
C31 C32 1.381(8) ?
C31 H31 0.95 ?
C32 C33 1.370(7) ?
C32 H32 0.95 ?
C33 C34 1.384(6) ?
C33 H33 0.95 ?
C34 N5 1.336(5) ?
C34 H34 0.95 ?
O1 N9 1.304(4) y
O1 Ni2 2.060(2) y
O1 Ni1 2.072(2) y
O1A N1A 1.220(6) y
O2 N9 1.269(4) y
O2 Ni1 2.164(2) y
O1W H1WA 0.8701 ?
O1W H1WB 0.8699 ?
O3A N1A 1.180(6) ?
O3W Li1 1.972(8) y
O3W H3WA 0.80(10) ?
O3W H3WB 0.78(10) ?
O4A N02 1.295(8) ?
O4W Li1 1.921(8) y
O4W H4WA 0.96(9) ?
O4W H4WB 0.92(9) ?
O5A N02 1.275(8) ?
O5W Li1 1.973(7) y
O5W H5WA 0.80(9) ?
O5W H5WB 0.85(9) ?
O7A N4A 1.242(6) ?
O7A Li1 2.429(9) y
O9A N4A 1.244(5) ?
O9A Li1 2.110(8) y
O10A N3A 1.246(6) ?
O11A N3A 1.218(6) ?
Ni1 N5 2.060(3) y
Ni1 N6 2.068(3) y
Ni1 N1 2.105(3) y
Ni1 N2 2.147(3) y
Ni2 N8 2.049(3) y
Ni2 N7 2.078(3) y
Ni2 N4 2.115(3) y
Ni2 N3 2.134(3) y
Ni2 O3 2.165(2) y
N1A O2A 1.197(6) ?
N3A O12A 1.244(6) ?
N4A O8A 1.208(5) ?
N4A Li1 2.671(8) ?
N9 O3 1.284(4) y
Li1 H3WA 2.18(9) ?
O2W H2WA 0.8698 ?
O2W H2WB 0.8702 ?
O03 N02 1.211(8) ?

loop_
_geom_hbond_atom_site_label_D
_geom_hbond_atom_site_label_H
_geom_hbond_atom_site_label_A
_geom_hbond_distance_DH
_geom_hbond_distance_HA
_geom_hbond_distance_DA
_geom_hbond_angle_DHA
_geom_hbond_site_symmetry_A
C1 H1B N6 0.99 2.59 3.091(5) 111.2 .
C2 H2A O11A 0.99 2.64 3.537(6) 150.5 4_565
C4 H4B O1 0.99 2.28 2.938(4) 123 .
C6 H6A O3A 0.99 2.59 3.431(8) 142.9 .
C6 H6B O4A 0.99 2.61 3.555(5) 159.9 3_666
C6 H6B N02 0.99 2.64 3.507(7) 146.4 3_666
C7 H7A N7 0.99 2.52 3.041(5) 112.7 .
C9 H9A O1 0.99 2.15 2.915(4) 132.6 .
C9 H9B O4W 0.99 2.59 3.427(5) 142.3 3_766
C10 H10B O1A 0.99 2.48 3.338(6) 144.5 .
C11 H11A O9A 0.99 2.61 3.572(6) 164 4_575
C11 H11B O11A 0.99 2.61 3.546(6) 158.7 4_565
C15 H15 O9A 0.95 2.57 3.467(5) 157.2 2_645
C15 H15 N4A 0.95 2.59 3.273(5) 129.6 2_645
C16 H16 N5 0.95 2.65 3.185(5) 116.1 .
C16 H16 O8A 0.95 2.47 3.202(5) 133.9 2_645
C17 H17A O5A 0.99 2.55 3.277(9) 130.5 .
C19 H19 O7A 0.95 2.58 3.185(6) 121.8 .
C21 H21 O3A 0.95 2.62 3.322(6) 131.2 3_766
C22 H22 N8 0.95 2.63 3.157(4) 115.5 .
C23 H23B O03 0.99 2.65 3.422(8) 135.1 1_655
C33 H33 O8A 0.95 2.54 3.185(6) 125.1 4_675
C33 H33 O2A 0.95 2.57 3.185(8) 122.4 2_655
C34 H34 O2A 0.95 2.56 3.188(8) 123.8 2_655
O1W H1WA O2W 0.87 2.26 3.130(10) 178.1 .
O1W H1WB O4A 0.87 1.91 2.768(7) 169.3 .
O2W H2WA O3A 0.87 2.61 3.104(9) 117.2 .
O2W H2WA O5A 0.87 2.49 2.990(12) 117.2 3_666
O3W H3WA O2 0.80(10) 1.92(10) 2.721(4) 172(9) 4_676
O3W H3WA N9 0.80(10) 2.65(9) 3.391(4) 155(8) 4_676
O3W H3WB O1A 0.78(10) 2.11(9) 2.842(5) 158(10) 3_766
O4W H4WA O11A 0.96(9) 1.88(9) 2.825(6) 166(8) 2_656
O4W H4WB O1W 0.92(9) 1.85(9) 2.774(6) 177(9) 3_666
O5W H5WA O10A 0.80(9) 2.01(9) 2.800(5) 172(9) 2_656
O5W H5WB N9 0.85(9) 2.56(9) 3.284(5) 144(8) 4_676
O5W H5WB O3 0.85(9) 1.98(9) 2.824(4) 173(9) 4_676

loop_
_geom_torsion_atom_site_label_1
_geom_torsion_atom_site_label_2
_geom_torsion_atom_site_label_3
_geom_torsion_atom_site_label_4
_geom_torsion
N1 C1 C2 N2 48.2(4)
N2 C3 C4 C5 144.2(3)
C3 C4 C5 N3 -139.3(3)
N3 C6 C7 N4 -48.7(4)
N4 C8 C9 C10 -142.2(3)
C8 C9 C10 N1 142.4(3)
N2 C11 C12 N6 -31.1(5)
N2 C11 C12 C13 152.0(3)
N6 C12 C13 C14 -1.0(6)
C11 C12 C13 C14 175.7(4)
C12 C13 C14 C15 0.4(6)
C13 C14 C15 C16 0.3(6)
C14 C15 C16 N6 -0.4(6)
N3 C17 C18 N7 31.8(5)
N3 C17 C18 C19 -150.6(3)
N7 C18 C19 C20 -0.3(6)
C17 C18 C19 C20 -177.7(4)
C18 C19 C20 C21 -0.7(6)
C19 C20 C21 C22 1.2(5)
C20 C21 C22 N7 -0.6(5)
N4 C23 C24 N8 28.9(4)
N4 C23 C24 C25 -156.1(4)
N8 C24 C25 C26 1.5(6)
C23 C24 C25 C26 -173.3(4)
C24 C25 C26 C27 -0.4(7)
C25 C26 C27 C28 -0.9(7)
C26 C27 C28 N8 1.2(6)
N1 C29 C30 N5 -27.7(4)
N1 C29 C30 C31 156.2(3)
N5 C30 C31 C32 -0.8(6)
C29 C30 C31 C32 175.1(4)
C30 C31 C32 C33 1.0(7)
C31 C32 C33 C34 -0.3(7)
C32 C33 C34 N5 -0.7(6)
C30 C29 N1 C1 147.4(3)
C30 C29 N1 C10 -92.6(4)
C30 C29 N1 Ni1 36.1(3)
C2 C1 N1 C29 -161.8(3)
C2 C1 N1 C10 76.4(4)
C2 C1 N1 Ni1 -48.7(3)
C9 C10 N1 C29 73.2(4)
C9 C10 N1 C1 -164.2(3)
C9 C10 N1 Ni1 -48.7(4)
C12 C11 N2 C3 162.8(3)
C12 C11 N2 C2 -76.3(4)
C12 C11 N2 Ni1 37.5(3)
C4 C3 N2 C11 -179.8(3)
C4 C3 N2 C2 59.1(4)
C4 C3 N2 Ni1 -64.0(4)
C1 C2 N2 C11 92.5(4)
C1 C2 N2 C3 -149.5(3)
C1 C2 N2 Ni1 -19.8(3)
C18 C17 N3 C6 74.1(4)
C18 C17 N3 C5 -165.8(3)
C18 C17 N3 Ni2 -39.5(3)
C7 C6 N3 C17 -94.1(3)
C7 C6 N3 C5 148.3(3)
C7 C6 N3 Ni2 18.6(3)
C4 C5 N3 C17 177.5(3)
C4 C5 N3 C6 -61.8(4)
C4 C5 N3 Ni2 60.5(4)
C24 C23 N4 C7 -143.4(3)
C24 C23 N4 C8 96.3(3)
C24 C23 N4 Ni2 -34.1(3)
C6 C7 N4 C23 161.6(3)
C6 C7 N4 C8 -76.8(4)
C6 C7 N4 Ni2 49.3(3)
C9 C8 N4 C23 -71.6(4)
C9 C8 N4 C7 165.1(3)
C9 C8 N4 Ni2 50.9(4)
Li1 O7A N4A O8A 177.3(4)
Li1 O7A N4A O9A -0.3(4)
Li1 O9A N4A O8A -177.2(4)
Li1 O9A N4A O7A 0.3(5)
C33 C34 N5 C30 0.9(5)
C33 C34 N5 Ni1 -178.6(3)
C31 C30 N5 C34 -0.1(5)
C29 C30 N5 C34 -176.2(3)
C31 C30 N5 Ni1 179.4(3)
C29 C30 N5 Ni1 3.3(4)
C13 C12 N6 C16 0.9(5)
C11 C12 N6 C16 -176.0(3)
C13 C12 N6 Ni1 -177.3(3)
C11 C12 N6 Ni1 5.8(4)
C15 C16 N6 C12 -0.2(5)
C15 C16 N6 Ni1 177.8(3)
C19 C18 N7 C22 0.8(5)
C17 C18 N7 C22 178.4(3)
C19 C18 N7 Ni2 177.0(3)
C17 C18 N7 Ni2 -5.4(4)
C21 C22 N7 C18 -0.4(5)
C21 C22 N7 Ni2 -175.9(3)
C25 C24 N8 C28 -1.1(5)
C23 C24 N8 C28 173.9(3)
C25 C24 N8 Ni2 178.2(3)
C23 C24 N8 Ni2 -6.8(4)
C27 C28 N8 C24 -0.3(5)
C27 C28 N8 Ni2 -179.4(3)
Ni1 O2 N9 O3 -178.5(3)
Ni1 O2 N9 O1 1.5(3)
Ni2 O1 N9 O2 176.5(3)
Ni1 O1 N9 O2 -1.6(3)
Ni2 O1 N9 O3 -3.5(3)
Ni1 O1 N9 O3 178.4(3)
O2 N9 O3 Ni2 -176.7(3)
O1 N9 O3 Ni2 3.3(3)
